data_4123610
loop_
_publ_author_name
'Tanioka, Masaru'
'Kamino, Shinichiro'
'Muranaka, Atsuya'
'Ooyama, Yousuke'
'Ota, Hiromi'
'Shirasaki, Yoshinao'
'Horigome, Jun'
'Ueda, Masashi'
'Uchiyama, Masanobu'
'Sawada, Daisuke'
'Enomoto, Shuichi'

_publ_section_title
;
 Reversible near-infrared/blue mechanofluorochromism of
 aminobenzopyranoxanthene.
;
_journal_issue 20
_journal_name_full 'Journal of the American Chemical Society'
_journal_page_first 6436
_journal_page_last 6439
_journal_paper_doi 10.1021/jacs.5b00877
_journal_volume 137
_journal_year 2015
_chemical_formula_moiety 'C42.1 H36.1 Cl0.3 N2 O6'
_chemical_formula_sum 'C42.1 H36.1 Cl0.3 N2 O6'
_chemical_formula_weight 676.69
_space_group_crystal_system orthorhombic
_space_group_IT_number 64
_space_group_name_Hall '-C 2ac 2'
_space_group_name_H-M_alt 'C m c e'
_symmetry_space_group_name_Hall '-C 2ac 2'
_symmetry_space_group_name_H-M 'C m c a'
_atom_sites_solution_hydrogens geom
_atom_sites_solution_primary direct
_atom_sites_solution_secondary difmap
_cell_angle_alpha 90.0000
_cell_angle_beta 90.0000
_cell_angle_gamma 90.0000
_cell_formula_units_Z 8
_cell_length_a 26.2108
_cell_length_b 17.8309
_cell_length_c 15.8034
_cell_measurement_reflns_used 8542
_cell_measurement_temperature 110
_cell_measurement_theta_max 27.47
_cell_measurement_theta_min 3.01
_cell_volume 7385.911
_computing_cell_refinement CrystalClear
_computing_data_collection 'CrystalClear (Rigaku Inc., 2008)'
_computing_data_reduction CrystalClear
_computing_molecular_graphics 'CrystalStructure 4.1'
_computing_publication_material 'CrystalStructure 4.1 (Rigaku, 2014)'
_computing_structure_refinement 'SHELXL97 (Sheldrick, 2008)'
_computing_structure_solution 'SIR2011 (Burla, et al., 2012)'
_diffrn_ambient_temperature 110
_diffrn_detector_area_resol_mean 7.111
_diffrn_measured_fraction_theta_full 0.992
_diffrn_measured_fraction_theta_max 0.992
_diffrn_measurement_device_type 'Rigaku Saturn724'
_diffrn_measurement_method \w
_diffrn_radiation_type 'Mo K\a'
_diffrn_radiation_wavelength 0.71075
_diffrn_reflns_av_R_equivalents 0.0910
_diffrn_reflns_laue_measured_fraction_full 0.000
_diffrn_reflns_laue_measured_fraction_max 0.000
_diffrn_reflns_limit_h_max 34
_diffrn_reflns_limit_h_min -34
_diffrn_reflns_limit_k_max 23
_diffrn_reflns_limit_k_min -23
_diffrn_reflns_limit_l_max 20
_diffrn_reflns_limit_l_min -20
_diffrn_reflns_number 57429
_diffrn_reflns_point_group_measured_fraction_full 0.000
_diffrn_reflns_point_group_measured_fraction_max 0.000
_diffrn_reflns_theta_full 27.530
_diffrn_reflns_theta_max 27.530
_diffrn_reflns_theta_min 3.010
_diffrn_standards_number 0
_exptl_absorpt_coefficient_mu 0.102
_exptl_absorpt_correction_T_max 0.991
_exptl_absorpt_correction_T_min 0.845
_exptl_absorpt_correction_type multi-scan
_exptl_absorpt_process_details 'REQAB (Rigaku, 1998)'
_exptl_crystal_colour red
_exptl_crystal_density_diffrn 1.217
_exptl_crystal_density_method 'not measured'
_exptl_crystal_description prism
_exptl_crystal_F_000 2846.40
_exptl_crystal_size_max 0.230
_exptl_crystal_size_mid 0.140
_exptl_crystal_size_min 0.090
_refine_diff_density_max 0.39
_refine_diff_density_min -0.31
_refine_ls_extinction_coef 0.0027(5)
_refine_ls_extinction_method SHELXL
_refine_ls_goodness_of_fit_ref 1.167
_refine_ls_hydrogen_treatment constr
_refine_ls_number_parameters 243
_refine_ls_number_reflns 4310
_refine_ls_number_restraints 9
_refine_ls_R_factor_all 0.0850
_refine_ls_R_factor_gt 0.0780
_refine_ls_shift/su_max 0.000
_refine_ls_structure_factor_coef Fsqd
_refine_ls_weighting_details 'w = 1/[\s^2^(Fo^2^)+(0.0727P)^2^+15.0251P] where P=(Fo^2^+2Fc^2^)/3'
_refine_ls_weighting_scheme calc
_refine_ls_wR_factor_gt 0.1915
_refine_ls_wR_factor_ref 0.1963
_reflns_number_gt 3872
_reflns_number_total 4310
_reflns_threshold_expression F^2^>2.0\s(F^2^)
_cod_data_source_file ja5b00877_si_004.cif
_cod_data_source_block No91_
_cod_depositor_comments 'Adding full bibliography for 4123606--4123614.cif.'
_cod_original_cell_volume 7385.9111
_cod_database_code 4123610

loop_
_symmetry_equiv_pos_site_id
_space_group_symop_operation_xyz
1 +X,+Y,+Z
2 -X,+Y,+Z
3 +X,1/2-Y,1/2+Z
4 -X,1/2-Y,1/2+Z
5 -X,-Y,-Z
6 +X,-Y,-Z
7 -X,1/2+Y,1/2-Z
8 +X,1/2+Y,1/2-Z
9 1/2+X,1/2+Y,+Z
10 1/2-X,1/2+Y,+Z
11 1/2+X,-Y,1/2+Z
12 1/2-X,-Y,1/2+Z
13 1/2-X,1/2-Y,-Z
14 1/2+X,1/2-Y,-Z
15 1/2-X,+Y,1/2-Z
16 1/2+X,+Y,1/2-Z

loop_
_atom_site_label
_atom_site_type_symbol
_atom_site_fract_x
_atom_site_fract_y
_atom_site_fract_z
_atom_site_U_iso_or_equiv
_atom_site_adp_type
_atom_site_occupancy
_atom_site_site_symmetry_multiplicity
_atom_site_calc_flag
_atom_site_refinement_flags
Cl1 Cl 0.0 0.435(4) 0.668(3) 0.33(4) Uiso 0.1 8 d .
Cl2 Cl 0.016(3) 0.480(3) 0.560(3) 0.41(4) Uiso 0.1 16 d .
Cl3 Cl 0.0 0.375(3) 0.567(4) 0.30(3) Uiso 0.1 8 d .
O1 O 0.08865(6) 0.45310(8) 0.90990(10) 0.0249(4) Uani 1 16 d .
O2 O 0.09826(6) 0.67272(8) 0.90926(9) 0.0238(4) Uani 1 16 d .
O3 O 0.10166(11) 0.79817(11) 0.90592(12) 0.0565(7) Uani 1 16 d .
N1 N 0.26803(7) 0.42150(11) 0.92301(12) 0.0302(5) Uani 1 16 d .
C1 C 0.14096(8) 0.55852(12) 0.86475(13) 0.0228(4) Uani 1 16 d .
C2 C 0.19132(8) 0.58328(13) 0.85216(13) 0.0260(5) Uani 1 16 d .
C3 C 0.23291(9) 0.53924(13) 0.86955(14) 0.0267(5) Uani 1 16 d .
C4 C 0.22691(8) 0.46569(13) 0.90197(13) 0.0249(5) Uani 1 16 d .
C5 C 0.17657(9) 0.44034(13) 0.91339(13) 0.0252(5) Uani 1 16 d .
C6 C 0.13567(8) 0.48617(12) 0.89540(13) 0.0227(4) Uani 1 16 d .
C7 C 0.04563(8) 0.49364(12) 0.89304(13) 0.0219(4) Uani 1 16 d .
C8 C 0.0 0.45630(17) 0.90712(18) 0.0227(6) Uani 1 8 d .
C9 C 0.0 0.60243(17) 0.84830(18) 0.0223(6) Uani 1 8 d .
C10 C 0.04663(8) 0.56748(11) 0.86300(13) 0.0214(4) Uani 1 16 d .
C11 C 0.09598(8) 0.60855(11) 0.84806(13) 0.0218(4) Uani 1 16 d .
C12 C 0.09703(8) 0.64892(12) 0.76363(13) 0.0235(4) Uani 1 16 d .
C13 C 0.09487(9) 0.61950(14) 0.68254(14) 0.0299(5) Uani 1 16 d .
C14 C 0.09421(10) 0.66947(16) 0.61455(15) 0.0361(6) Uani 1 16 d .
C15 C 0.09488(11) 0.74671(16) 0.62751(17) 0.0415(7) Uani 1 16 d .
C16 C 0.09660(12) 0.77594(15) 0.70849(17) 0.0423(7) Uani 1 16 d .
C17 C 0.09813(9) 0.72532(13) 0.77573(14) 0.0300(5) Uani 1 16 d .
C18 C 0.09947(10) 0.73945(13) 0.86819(15) 0.0334(6) Uani 1 16 d .
C19 C 0.31993(9) 0.44487(14) 0.90296(14) 0.0301(5) Uani 1 16 d .
C20 C 0.33402(10) 0.43452(15) 0.81015(16) 0.0350(6) Uani 1 16 d .
C21 C 0.26027(9) 0.34272(14) 0.94528(16) 0.0349(6) Uani 1 16 d .
C22 C 0.24678(11) 0.29166(14) 0.87115(17) 0.0389(6) Uani 1 16 d .
C101 C 0.0 0.432(3) 0.598(3) 0.27(9) Uiso 0.1 8 d .
H2 H 0.19674 0.63243 0.83077 0.0312 Uiso 1 16 calc R
H3 H 0.26623 0.55832 0.85972 0.0321 Uiso 1 16 calc R
H5 H 0.1707 0.39097 0.93378 0.0302 Uiso 1 16 calc R
H8 H 0.0 0.40577 0.92618 0.0272 Uiso 1 8 calc R
H9 H 0.0 0.65236 0.82731 0.0267 Uiso 1 8 calc R
H13 H 0.09386 0.56685 0.67349 0.0359 Uiso 1 16 calc R
H14 H 0.0933 0.65044 0.55842 0.0434 Uiso 1 16 calc R
H15 H 0.09414 0.77963 0.58026 0.0498 Uiso 1 16 calc R
H16 H 0.09673 0.82855 0.71798 0.0508 Uiso 1 16 calc R
H19A H 0.34403 0.41567 0.93818 0.0361 Uiso 1 16 calc R
H19B H 0.32396 0.49843 0.91804 0.0361 Uiso 1 16 calc R
H20A H 0.36922 0.45119 0.801 0.0420 Uiso 1 16 calc R
H20B H 0.31092 0.46428 0.7748 0.0420 Uiso 1 16 calc R
H20C H 0.33099 0.38142 0.79495 0.0420 Uiso 1 16 calc R
H21A H 0.23259 0.33966 0.98776 0.0418 Uiso 1 16 calc R
H21B H 0.2918 0.3236 0.9722 0.0418 Uiso 1 16 calc R
H22A H 0.24231 0.2402 0.8916 0.0466 Uiso 1 16 calc R
H22B H 0.27434 0.29299 0.82928 0.0466 Uiso 1 16 calc R
H22C H 0.21501 0.30901 0.84494 0.0466 Uiso 1 16 calc R

loop_
_atom_site_aniso_label
_atom_site_aniso_U_11
_atom_site_aniso_U_22
_atom_site_aniso_U_33
_atom_site_aniso_U_12
_atom_site_aniso_U_13
_atom_site_aniso_U_23
O1 0.0216(8) 0.0247(8) 0.0283(8) 0.0017(6) 0.0010(6) 0.0051(6)
O2 0.0293(8) 0.0224(7) 0.0196(7) -0.0026(6) 0.0001(6) -0.0001(6)
O3 0.111(2) 0.0280(9) 0.0302(10) -0.0197(11) -0.0066(11) -0.0023(8)
N1 0.0242(10) 0.0392(11) 0.0272(10) 0.0059(8) -0.0012(8) 0.0070(8)
C1 0.0211(10) 0.0295(11) 0.0178(10) 0.0030(8) -0.0004(8) 0.0012(8)
C2 0.0252(11) 0.0326(11) 0.0202(10) -0.0014(9) -0.0009(8) 0.0011(9)
C3 0.0212(10) 0.0346(12) 0.0244(11) -0.0005(9) 0.0005(8) -0.0003(9)
C4 0.0234(10) 0.0340(11) 0.0173(9) 0.0063(9) -0.0008(8) -0.0006(8)
C5 0.0266(11) 0.0291(11) 0.0199(10) 0.0028(9) 0.0023(8) 0.0013(8)
C6 0.0210(10) 0.0283(11) 0.0188(9) 0.0005(8) -0.0009(8) -0.0019(8)
C7 0.0233(10) 0.0253(10) 0.0171(9) 0.0036(8) -0.0008(8) 0.0011(8)
C8 0.0256(15) 0.0240(14) 0.0184(13) 0.0000 0.0000 0.0026(11)
C9 0.0251(14) 0.0234(13) 0.0183(13) 0.0000 0.0000 0.0025(11)
C10 0.0219(10) 0.0239(10) 0.0182(9) -0.0007(8) -0.0003(8) -0.0012(8)
C11 0.0238(10) 0.0230(10) 0.0186(10) -0.0032(8) -0.0008(8) -0.0012(8)
C12 0.0213(10) 0.0283(10) 0.0210(10) -0.0014(8) 0.0001(8) 0.0015(8)
C13 0.0336(12) 0.0352(12) 0.0210(11) 0.0032(10) 0.0003(9) -0.0027(9)
C14 0.0388(13) 0.0509(15) 0.0187(10) -0.0028(11) -0.0003(10) 0.0021(10)
C15 0.0540(17) 0.0425(14) 0.0281(13) -0.0153(12) -0.0060(11) 0.0131(11)
C16 0.0623(18) 0.0335(13) 0.0311(13) -0.0183(12) -0.0078(12) 0.0088(10)
C17 0.0372(13) 0.0296(11) 0.0232(11) -0.0109(10) -0.0023(9) 0.0032(9)
C18 0.0467(14) 0.0277(12) 0.0260(12) -0.0117(10) -0.0035(10) 0.0039(9)
C19 0.0216(11) 0.0434(13) 0.0254(11) 0.0037(9) -0.0041(9) 0.0009(10)
C20 0.0311(12) 0.0421(13) 0.0317(13) -0.0006(10) 0.0047(10) -0.0004(10)
C21 0.0293(12) 0.0424(13) 0.0328(12) 0.0110(10) 0.0050(10) 0.0132(11)
C22 0.0413(14) 0.0351(13) 0.0402(14) 0.0076(11) 0.0063(12) 0.0077(11)

loop_
_atom_type_symbol
_atom_type_description
_atom_type_scat_dispersion_real
_atom_type_scat_dispersion_imag
_atom_type_scat_source
C C 0.0033 0.0016
;
International Tables for Crystallography
(Vol. C, Tables 4.2.6.8 and 6.1.1.4)
;
H H 0.0000 0.0000
;
International Tables for Crystallography
(Vol. C, Table 6.1.1.4)
;
N N 0.0061 0.0033
;
International Tables for Crystallography
(Vol. C, Tables 4.2.6.8 and 6.1.1.4)
;
O O 0.0106 0.0060
;
International Tables for Crystallography
(Vol. C, Tables 4.2.6.8 and 6.1.1.4)
;
Cl Cl 0.1484 0.1585
;
International Tables for Crystallography
(Vol. C, Tables 4.2.6.8 and 6.1.1.4)
;

loop_
_geom_angle_atom_site_label_1
_geom_angle_atom_site_label_2
_geom_angle_atom_site_label_3
_geom_angle
_geom_angle_publ_flag
_geom_angle_site_symmetry_1
_geom_angle_site_symmetry_3
Cl2 Cl1 Cl2 25(4) yes . 2_555
Cl2 Cl1 Cl3 60(2) yes . .
Cl2 Cl1 C101 31(3) yes . .
Cl2 Cl1 Cl3 60(2) yes 2_555 .
Cl2 Cl1 C101 31(3) yes 2_555 .
Cl3 Cl1 C101 31(3) yes . .
Cl1 Cl2 Cl2 144(5) yes . 5_566
Cl1 Cl2 Cl2 167(5) yes . 6_566
Cl1 Cl2 Cl3 60(3) yes . .
Cl1 Cl2 C101 31(3) yes . .
Cl2 Cl2 Cl2 23(3) yes 5_566 6_566
Cl2 Cl2 Cl3 106(3) yes 5_566 .
Cl2 Cl2 C101 124(6) yes 5_566 .
Cl2 Cl2 Cl3 113(3) yes 6_566 .
Cl2 Cl2 C101 139(5) yes 6_566 .
Cl3 Cl2 C101 31(3) yes . .
Cl1 Cl3 Cl2 60(3) yes . .
Cl1 Cl3 Cl2 60(3) yes . 2_555
Cl1 Cl3 C101 31(3) yes . .
Cl2 Cl3 Cl2 25(4) yes . 2_555
Cl2 Cl3 C101 31(3) yes . .
Cl2 Cl3 C101 31(3) yes 2_555 .
C6 O1 C7 118.49(16) yes . .
C11 O2 C18 111.21(16) yes . .
C4 N1 C19 120.99(19) yes . .
C4 N1 C21 119.96(18) yes . .
C19 N1 C21 117.18(18) yes . .
C2 C1 C6 115.85(19) yes . .
C2 C1 C11 121.71(19) yes . .
C6 C1 C11 122.42(19) yes . .
C1 C2 C3 122.6(2) yes . .
C2 C3 C4 121.0(2) yes . .
N1 C4 C3 122.0(2) yes . .
N1 C4 C5 121.3(2) yes . .
C3 C4 C5 116.6(2) yes . .
C4 C5 C6 120.9(2) yes . .
O1 C6 C1 122.92(19) yes . .
O1 C6 C5 113.93(19) yes . .
C1 C6 C5 123.1(2) yes . .
O1 C7 C8 115.26(19) yes . .
O1 C7 C10 123.27(19) yes . .
C8 C7 C10 121.5(2) yes . .
C7 C8 C7 119.2(2) yes . 2_555
C10 C9 C10 122.9(2) yes . 2_555
C7 C10 C9 117.5(2) yes . .
C7 C10 C11 121.80(18) yes . .
C9 C10 C11 120.72(19) yes . .
O2 C11 C1 107.98(16) yes . .
O2 C11 C10 107.72(16) yes . .
O2 C11 C12 101.81(15) yes . .
C1 C11 C10 110.98(17) yes . .
C1 C11 C12 114.98(17) yes . .
C10 C11 C12 112.62(17) yes . .
C11 C12 C13 129.3(2) yes . .
C11 C12 C17 110.37(18) yes . .
C13 C12 C17 120.3(2) yes . .
C12 C13 C14 118.1(2) yes . .
C13 C14 C15 121.2(2) yes . .
C14 C15 C16 120.6(2) yes . .
C15 C16 C17 117.5(2) yes . .
C12 C17 C16 122.3(2) yes . .
C12 C17 C18 107.79(19) yes . .
C16 C17 C18 129.9(2) yes . .
O2 C18 O3 121.8(2) yes . .
O2 C18 C17 108.78(19) yes . .
O3 C18 C17 129.5(2) yes . .
N1 C19 C20 113.63(19) yes . .
N1 C21 C22 114.9(2) yes . .
Cl1 C101 Cl2 119(5) yes . .
Cl1 C101 Cl2 119(5) yes . 2_555
Cl1 C101 Cl3 118(6) yes . .
Cl2 C101 Cl2 44(6) yes . 2_555
Cl2 C101 Cl3 118(5) yes . .
Cl2 C101 Cl3 118(5) yes 2_555 .

loop_
_geom_bond_atom_site_label_1
_geom_bond_atom_site_label_2
_geom_bond_distance
_geom_bond_publ_flag
_geom_bond_site_symmetry_2
Cl1 Cl2 1.94(7) yes .
Cl1 Cl2 1.94(7) yes 2_555
Cl1 Cl3 1.92(8) yes .
Cl1 C101 1.12(6) yes .
Cl2 Cl2 2.21(8) yes 5_566
Cl2 Cl2 2.04(7) yes 6_566
Cl2 Cl3 1.93(7) yes .
Cl2 C101 1.13(7) yes .
Cl3 C101 1.12(7) yes .
O1 C6 1.385(3) yes .
O1 C7 1.366(3) yes .
O2 C11 1.499(2) yes .
O2 C18 1.356(3) yes .
O3 C18 1.206(3) yes .
N1 C4 1.376(3) yes .
N1 C19 1.458(3) yes .
N1 C21 1.462(3) yes .
C1 C2 1.406(3) yes .
C1 C6 1.385(3) yes .
C1 C11 1.502(3) yes .
C2 C3 1.371(3) yes .
C3 C4 1.417(3) yes .
C4 C5 1.406(3) yes .
C5 C6 1.378(3) yes .
C7 C8 1.387(3) yes .
C7 C10 1.400(3) yes .
C9 C10 1.391(3) yes .
C9 C10 1.391(3) yes 2_555
C10 C11 1.505(3) yes .
C11 C12 1.516(3) yes .
C12 C13 1.386(3) yes .
C12 C17 1.376(3) yes .
C13 C14 1.396(3) yes .
C14 C15 1.393(4) yes .
C15 C16 1.383(4) yes .
C16 C17 1.395(4) yes .
C17 C18 1.483(3) yes .
C19 C20 1.524(3) yes .
C21 C22 1.525(4) yes .
